data_2010794
loop_
_publ_author_name
'\%Asberg Dahlborg, Magnus B.'
'Svensson, G\"oran'
'Ouvarova, Tatiana'

_publ_section_title
;
 Mercury(II) tungstate from neutron powder data
;
_journal_issue 4
_journal_name_full 'Acta Crystallographica Section C'
_journal_page_first 397
_journal_page_last 398
_journal_paper_doi 10.1107/S0108270199013864
_journal_volume 56
_journal_year 2000
_chemical_formula_moiety HgWO4
_chemical_formula_sum 'Hg O4 W'
_chemical_formula_weight 448.44
_chemical_name_systematic ' mercury(II) tungstate'
_space_group_IT_number 15
_symmetry_cell_setting monoclinic
_symmetry_space_group_name_Hall '-C 2yc'
_symmetry_space_group_name_H-M 'C 1 2/c 1'
_cell_angle_alpha 90.0
_cell_angle_beta 113.159(4)
_cell_angle_gamma 90.0
_cell_formula_units_Z 4
_cell_length_a 11.3606(8)
_cell_length_b 6.0125(4)
_cell_length_c 5.1482(4)
_cell_measurement_temperature 295
_cell_volume 323.31(4)
_computing_cell_refinement Fullprof
_computing_data_collection 'Fullprof (Rodriguez-Carvajal, 1997)'
_computing_data_reduction Fullprof
_computing_molecular_graphics 'ATOMS (Dowty, 1998)'
_computing_publication_material 'WinPLOTR (Roisnel and Rodriguez-Carvajal, 1999)'
_computing_structure_refinement Fullprof
_computing_structure_solution Fullprof
_diffrn_ambient_temperature 295
_diffrn_measurement_device_type 'neutron powder diffractometer'
_diffrn_radiation_monochromator Cu(220)
_diffrn_radiation_probe neutron
_diffrn_radiation_type neutron
_diffrn_radiation_wavelength 1.470
_exptl_crystal_density_diffrn 9.212
_exptl_crystal_density_method 'not measured'
_refine_ls_extinction_method none
_refine_ls_goodness_of_fit_all 1.23
_refine_ls_matrix_type fullcycle
_refine_ls_number_parameters 27
_refine_ls_shift/su_max <0.01
_refine_ls_structure_factor_coef Inet
_refine_ls_weighting_scheme sigma
_cod_data_source_file br1261.cif
_cod_data_source_block I
_cod_original_cell_volume 323.32(4)
_cod_original_sg_symbol_Hall -c_2yc
_cod_original_sg_symbol_H-M 'C 2/c'
_cod_database_code 2010794

loop_
_symmetry_equiv_pos_as_xyz
'+x,  +y,  +z'
'-x,  +y,  1/2-z'
'-x,  -y,  -z'
'+x,  -y,  1/2+z'
'1/2+x, 1/2+y, +z'
'1/2-x, 1/2+y, 1/2-z'
'1/2-x, 1/2-y, -z'
'1/2+x, 1/2-y, 1/2+z'

loop_
_atom_site_label
_atom_site_fract_x
_atom_site_fract_y
_atom_site_fract_z
_atom_site_U_iso_or_equiv
_atom_site_thermal_displace_type
_atom_site_occupancy
Hg .25 .25 0 .0096(5) Uiso 1
W 0 .1879(8) .25 .0082(14) Uiso 1
O1 .0966(3) .0918(5) .0279(6) .0065(8) Uiso 1
O2 .1160(3) .3678(5) .4745(7) .0134(9) Uiso 1

loop_
_atom_type_symbol
_atom_type_description
_atom_type_scat_source
Hg Hg 'Fullprof 3.5'
W W 'Fullprof 3.5'
O O 'Fullprof 3.5'

loop_
_geom_angle_atom_site_label_1
_geom_angle_atom_site_label_2
_geom_angle_atom_site_label_3
_geom_angle_site_symmetry_1
_geom_angle_site_symmetry_2
_geom_angle_site_symmetry_3
_geom_angle
_geom_angle_publ_flag
O1 Hg O1 . . 7 180 yes
O2 Hg O2 . '4 565' '7 566' 180 no
O2 Hg O2 '4 564' '4 565' '6 556' 180 no
W Hg W '1 565' '4 565' '3 565' 54.18(7) no
W Hg W '1 565' '4 565' '3 566' 56.08(7) no
W Hg Hg '1 565' '4 565' . 120.59(3) no
W Hg Hg '1 565' '4 565' '1 556' 124.65(3) no
W Hg Hg '1 565' '4 565' '1 565' 55.35(3) no
W Hg Hg '1 565' '4 565' '1 566' 59.41(4) no
W Hg W '1 565' '4 565' 5 123.92(7) no
W Hg W '1 565' '4 565' '5 556' 125.82(7) no
W Hg W '1 565' '4 565' '7 556' 180 no
O1 Hg O2 6 '4 565' . 94.57(12) no
O1 Hg O2 6 '4 565' '4 564' 88.10(11) no
O1 Hg O2 6 '4 565' '6 556' 91.90(11) no
O1 Hg O2 6 '4 565' '7 566' 85.43(12) no
O2 Hg O2 . '4 565' '4 564' 68.73(11) no
O2 Hg O2 . '4 565' '6 556' 111.27(11) no
O2 Hg O1 . '4 565' '4 565' 85.43(12) no
W Hg W '3 565' '4 565' '3 566' 88.476(11) no
W Hg Hg '3 565' '4 565' . 66.77(6) no
W Hg Hg '3 565' '4 565' '1 556' 122.92(6) no
W Hg Hg '3 565' '4 565' '1 565' 57.08(6) no
W Hg Hg '3 565' '4 565' '1 566' 113.23(6) no
W Hg W '3 565' '4 565' 5 91.524(12) no
W Hg W '3 565' '4 565' '5 556' 180 no
W Hg O2 '3 565' '4 565' '6 556' 156.54(10) no
W Hg W '3 565' '4 565' '7 556' 125.82(6) no
W Hg Hg '3 566' '4 565' . 121.17(6) no
W Hg Hg '3 566' '4 565' '1 556' 68.99(7) no
W Hg Hg '3 566' '4 565' '1 565' 111.01(7) no
W Hg Hg '3 566' '4 565' '1 566' 58.83(6) no
Hg Hg Hg . '4 565' '1 556' 81.144(6) no
Hg Hg Hg . '4 565' '1 565' 98.856(6) no
Hg Hg Hg . '4 565' '1 566' 180 no
Hg Hg Hg '1 565' '4 565' '1 566' 81.144(6) no
Hg W Hg '4 565' '1 565' '3 565' 89.65(10) no
Hg W W '4 565' '1 565' '3 565' 64.32(8) no
Hg W W '4 565' '1 565' '3 566' 59.85(7) no
Hg W Hg '4 565' '1 565' '1 565' 65.82(3) no
Hg W Hg '4 565' '1 565' '1 566' 63.51(3) no
O2 W O2 '1 565' '1 565' '2 565' 103.4(3) no
O2 W O1 '1 565' '1 565' '2 565' 104.30(17) no
O2 W O1 '1 565' '1 565' '1 565' 96.83(17) no
O2 W O1 '1 565' '1 565' '4 565' 89.39(13) no
O2 W O1 '1 565' '1 565' '3 565' 163.3(2) no
Hg W W '2 564' '1 565' '3 565' 61.50(4) no
Hg W W '2 564' '1 565' '3 566' 127.34(9) no
Hg W Hg '2 564' '1 565' '1 565' 90.346(16) no
Hg W Hg '2 564' '1 565' '1 566' 168.74(14) no
W W Hg '3 565' '1 565' '2 565' 125.12(9) no
W W W '3 565' '1 565' '3 566' 97.46(15) no
W W Hg '3 565' '1 565' '1 565' 64.07(4) no
Hg W Hg '2 565' '1 565' '1 565' 167.98(15) no
O1 W O1 '2 565' '1 565' '1 565' 145.7(3) no
O1 W O1 '2 565' '1 565' '4 565' 69.25(17) no
O1 W O1 '2 565' '1 565' '3 565' 84.45(18) no
O1 W O1 '4 565' '1 565' '3 565' 80.37(19) no

loop_
_geom_bond_atom_site_label_1
_geom_bond_atom_site_label_2
_geom_bond_site_symmetry_1
_geom_bond_site_symmetry_2
_geom_bond_distance
_geom_bond_publ_flag
Hg O1 . . 2.039(4) yes
Hg O2 . '7 556' 2.627(3) yes
Hg O2 . '4 564' 2.731(3) yes
W O2 . . 1.745(4) yes
W O1 . . 1.958(4) yes
W O1 . 3 2.201(5) yes
Hg W . . 3.5690(5) yes
Hg W . 3 3.712(3) yes
Hg W . '7 556' 3.8064(5) yes
Hg Hg . 4 3.9577(2) yes
W W . 3 3.425(4) yes
Hg Hg '4 565' '1 556' 3.9577(2) no
Hg Hg '4 565' '1 565' 3.9577(2) no
Hg Hg '4 565' '1 566' 3.9577(2) no
Hg W '4 565' 5 3.5690(5) no
Hg W '4 565' '5 556' 3.8064(5) no
Hg O2 '4 565' '6 556' 2.627(3) no
Hg W '4 565' '7 556' 3.712(3) no
Hg O1 '4 565' '4 565' 2.039(4) no
Hg O2 '4 565' '7 566' 2.731(3) no
W O2 '1 565' '2 565' 1.745(4) no
W W '1 565' '3 566' 3.425(4) no
W O1 '1 565' '1 565' 1.958(4) no
W O1 '1 565' '3 565' 2.201(5) no
